data_1509708
loop_
_publ_author_name
'Mori, M.'
'Watanabe, N.'
'Hasegawa, T.'
'Iida, H.'
'Kashida, S.'
'Savrasov, S.'

_publ_section_title
;
 Electronic structure of Ag2 S, band calculation and photoelectron
 spectroscopy
;
_journal_name_full 'Solid State Ionics'
_journal_page_first 167
_journal_page_last 175
_journal_paper_doi 10.1016/S0167-2738(02)00768-3
_journal_volume 158
_journal_year 2003
_chemical_formula_sum 'Ag2 S'
_space_group_IT_number 4
_symmetry_space_group_name_Hall 'P 2yb'
_symmetry_space_group_name_H-M 'P 1 21 1'
_cell_angle_alpha 90
_cell_angle_beta 125.26
_cell_angle_gamma 90
_cell_formula_units_Z 2
_cell_length_a 4.2
_cell_length_b 6.86
_cell_length_c 9.7
_cell_volume 228.204
_citation_journal_id_ASTM SSIOD3
_cod_data_source_file silver2-3_176.cif
_cod_data_source_block Ag2S1
_cod_original_cell_volume 228.2039
_cod_original_formula_sum 'Ag2 S1'
_cod_database_code 1509708

loop_
_symmetry_equiv_pos_as_xyz
x,y,z
-x,y+1/2,-z

loop_
_atom_site_label
_atom_site_type_symbol
_atom_site_fract_x
_atom_site_fract_y
_atom_site_fract_z
_atom_site_occupancy
_atom_site_U_iso_or_equiv
Ag1 Ag+1 0 0 0.5 1 0.0
S1 S-2 0.5 0.25 0.25 1 0.0
Ag2 Ag+1 0.75 0.375 0.875 1 0.0
